data_4320322
loop_
_publ_author_name
'Meitian Wang'
'William C. Sheets'
'Robert McDonald'
'Arthur Mar'

_publ_contact_author_address
; Department of Chemistry
    University of Alberta
    Edmonton, AB
    Canada  T6G 2G2
;
_publ_contact_author_email arthur.mar@ualberta.ca
_publ_contact_author_fax '(780) 492-8231'
_publ_contact_author_name 'Arthur Mar'
_publ_contact_author_phone '(780) 492-5592'
_publ_section_title
;
 Nb4Pd0.5ZSb2 (Z = Cr, Fe, Co, Ni, Si): The First Ordered Quaternary
 Variants of the W5Si3- Type Structure
;
_journal_name_full 'Inorganic Chemistry'
_journal_page_first 5199
_journal_page_last 5205
_journal_paper_doi 10.1021/ic010441z
_journal_volume 40
_journal_year 2001
_chemical_formula_moiety 'Fe Nb4 Pd0.50 Sb2'
_chemical_formula_sum 'Fe Nb4 Pd0.5 Sb2'
_chemical_formula_weight 724.19
_chemical_name_common 'niobium palladium iron antimonide'
_chemical_name_systematic 'niobium palladium iron antimonide'
_space_group_IT_number 140
_symmetry_cell_setting tetragonal
_symmetry_space_group_name_Hall '-I 4 2c'
_symmetry_space_group_name_H-M 'I 4/m c m'
_atom_sites_solution_hydrogens geom
_atom_sites_solution_primary direct
_atom_sites_solution_secondary difmap
_audit_creation_method SHELXL-97
_cell_angle_alpha 90.00
_cell_angle_beta 90.00
_cell_angle_gamma 90.00
_cell_formula_units_Z 4
_cell_length_a 10.4825(6)
_cell_length_b 10.4825(6)
_cell_length_c 4.9543(3)
_cell_measurement_reflns_used 1509
_cell_measurement_temperature 295(2)
_cell_measurement_theta_max 32.53
_cell_measurement_theta_min 3.89
_cell_volume 544.39(6)
_computing_cell_refinement 'Bruker SAINT 5.0'
_computing_data_collection 'Bruker SMART 5.051'
_computing_data_reduction 'Bruker SAINT 5.0'
_computing_molecular_graphics 'ATOMS 5.1'
_computing_publication_material 'Bruker SHELXTL 5.1'
_computing_structure_refinement 'Bruker SHELXTL 5.1'
_computing_structure_solution 'Bruker SHELXTL 5.1'
_diffrn_ambient_temperature 295(2)
_diffrn_measured_fraction_theta_full 0.993
_diffrn_measured_fraction_theta_max 0.993
_diffrn_measurement_device_type 'Bruker Platform/SMART 1000 CCD'
_diffrn_measurement_method '\w scan (0.2 deg)'
_diffrn_radiation_monochromator graphite
_diffrn_radiation_source 'fine-focus sealed tube'
_diffrn_radiation_type MoK\a
_diffrn_radiation_wavelength 0.71073
_diffrn_reflns_av_R_equivalents 0.0531
_diffrn_reflns_av_sigmaI/netI 0.0283
_diffrn_reflns_limit_h_max 15
_diffrn_reflns_limit_h_min -11
_diffrn_reflns_limit_k_max 15
_diffrn_reflns_limit_k_min -13
_diffrn_reflns_limit_l_max 7
_diffrn_reflns_limit_l_min -7
_diffrn_reflns_number 1977
_diffrn_reflns_theta_full 32.55
_diffrn_reflns_theta_max 32.55
_diffrn_reflns_theta_min 2.75
_exptl_absorpt_coefficient_mu 21.918
_exptl_absorpt_correction_T_max 0.589
_exptl_absorpt_correction_T_min 0.235
_exptl_absorpt_correction_type numerical
_exptl_absorpt_process_details 'Bruker SHELXTL 5.1'
_exptl_crystal_colour black
_exptl_crystal_density_diffrn 8.836
_exptl_crystal_density_meas ?
_exptl_crystal_density_method 'not measured'
_exptl_crystal_description needle
_exptl_crystal_F_000 1260
_exptl_crystal_size_max 0.12
_exptl_crystal_size_mid 0.03
_exptl_crystal_size_min 0.03
_refine_diff_density_max 2.777
_refine_diff_density_min -1.684
_refine_diff_density_rms 0.491
_refine_ls_extinction_coef 0.0007(3)
_refine_ls_extinction_expression Fc^*^=kFc[1+0.001xFc^2^\l^3^/sin(2\q)]^-1/4^
_refine_ls_extinction_method SHELXL
_refine_ls_goodness_of_fit_ref 1.157
_refine_ls_hydrogen_treatment mixed
_refine_ls_matrix_type full
_refine_ls_number_parameters 16
_refine_ls_number_reflns 294
_refine_ls_number_restraints 0
_refine_ls_restrained_S_all 1.157
_refine_ls_R_factor_all 0.0380
_refine_ls_R_factor_gt 0.0349
_refine_ls_shift/su_max 0.000
_refine_ls_shift/su_mean 0.000
_refine_ls_structure_factor_coef Fsqd
_refine_ls_weighting_details 'calc w=1/[\s^2^(Fo^2^)+(0.0437P)^2^+17.0051P] where P=(Fo^2^+2Fc^2^)/3'
_refine_ls_weighting_scheme calc
_refine_ls_wR_factor_gt 0.0851
_refine_ls_wR_factor_ref 0.0863
_reflns_number_gt 266
_reflns_number_total 294
_reflns_threshold_expression >2sigma(I)
_cod_data_source_file ic010441z_3.cif
_cod_data_source_block NbPdFeSb
_cod_depositor_comments
;
The following automatic conversions were performed:

'_exptl_crystal_density_meas' value 'not measured' was changed to '?'
- the value is perceived as not measured.

Automatic conversion script
Id: cif_fix_values 3008 2015-01-20 13:52:24Z robertas 
;
_cod_original_formula_sum 'Fe Nb4 Pd0.50 Sb2'
_cod_database_code 4320322

loop_
_symmetry_equiv_pos_as_xyz
'x, y, z'
'-x, -y, z'
'-y, x, z'
'y, -x, z'
'-x, y, -z+1/2'
'x, -y, -z+1/2'
'y, x, -z+1/2'
'-y, -x, -z+1/2'
'x+1/2, y+1/2, z+1/2'
'-x+1/2, -y+1/2, z+1/2'
'-y+1/2, x+1/2, z+1/2'
'y+1/2, -x+1/2, z+1/2'
'-x+1/2, y+1/2, -z+1'
'x+1/2, -y+1/2, -z+1'
'y+1/2, x+1/2, -z+1'
'-y+1/2, -x+1/2, -z+1'
'-x, -y, -z'
'x, y, -z'
'y, -x, -z'
'-y, x, -z'
'x, -y, z-1/2'
'-x, y, z-1/2'
'-y, -x, z-1/2'
'y, x, z-1/2'
'-x+1/2, -y+1/2, -z+1/2'
'x+1/2, y+1/2, -z+1/2'
'y+1/2, -x+1/2, -z+1/2'
'-y+1/2, x+1/2, -z+1/2'
'x+1/2, -y+1/2, z'
'-x+1/2, y+1/2, z'
'-y+1/2, -x+1/2, z'
'y+1/2, x+1/2, z'

loop_
_atom_site_label
_atom_site_type_symbol
_atom_site_fract_x
_atom_site_fract_y
_atom_site_fract_z
_atom_site_U_iso_or_equiv
_atom_site_adp_type
_atom_site_occupancy
_atom_site_symmetry_multiplicity
_atom_site_calc_flag
_atom_site_refinement_flags
_atom_site_disorder_assembly
_atom_site_disorder_group
Nb Nb 0.08130(7) 0.20657(7) 0.0000 0.0066(3) Uani 1 2 d S . .
Pd Pd 0.0000 0.5000 0.2500 0.0082(5) Uani 0.50 8 d SP . .
Fe Fe 0.0000 0.0000 0.2500 0.0104(5) Uani 1 8 d S . .
Sb Sb 0.15123(6) 0.65123(6) 0.0000 0.0138(3) Uani 1 4 d S . .

loop_
_atom_site_aniso_label
_atom_site_aniso_U_11
_atom_site_aniso_U_22
_atom_site_aniso_U_33
_atom_site_aniso_U_23
_atom_site_aniso_U_13
_atom_site_aniso_U_12
Nb 0.0046(4) 0.0064(4) 0.0090(4) 0.000 0.000 0.0004(2)
Pd 0.0059(7) 0.0059(7) 0.0129(12) 0.000 0.000 0.000
Fe 0.0118(8) 0.0118(8) 0.0076(11) 0.000 0.000 0.000
Sb 0.0050(3) 0.0050(3) 0.0313(6) 0.000 0.000 0.0007(3)

loop_
_atom_type_symbol
_atom_type_description
_atom_type_scat_dispersion_real
_atom_type_scat_dispersion_imag
_atom_type_scat_source
Fe Fe 0.3463 0.8444 'International Tables Vol C Tables 4.2.6.8 and 6.1.1.4'
Nb Nb -2.0727 0.6215 'International Tables Vol C Tables 4.2.6.8 and 6.1.1.4'
Pd Pd -0.9988 1.0072 'International Tables Vol C Tables 4.2.6.8 and 6.1.1.4'
Sb Sb -0.5866 1.5461 'International Tables Vol C Tables 4.2.6.8 and 6.1.1.4'

loop_
_geom_angle_atom_site_label_1
_geom_angle_atom_site_label_2
_geom_angle_atom_site_label_3
_geom_angle
_geom_angle_site_symmetry_1
_geom_angle_site_symmetry_3
_geom_angle_publ_flag
Fe Nb Fe 56.049(17) 17 . ?
Fe Nb Sb 98.79(3) 17 17_565 ?
Fe Nb Sb 98.79(3) . 17_565 ?
Fe Nb Sb 98.64(2) 17 3_655 ?
Fe Nb Sb 98.64(2) . 3_655 ?
Sb Nb Sb 160.24(3) 17_565 3_655 ?
Fe Nb Sb 151.67(2) 17 27_455 ?
Fe Nb Sb 95.726(9) . 27_455 ?
Sb Nb Sb 87.07(3) 17_565 27_455 ?
Sb Nb Sb 81.99(3) 3_655 27_455 ?
Fe Nb Sb 95.726(9) 17 27_454 ?
Fe Nb Sb 151.67(2) . 27_454 ?
Sb Nb Sb 87.07(3) 17_565 27_454 ?
Sb Nb Sb 81.99(3) 3_655 27_454 ?
Sb Nb Sb 112.31(3) 27_455 27_454 ?
Fe Nb Nb 55.227(12) 17 5_554 ?
Fe Nb Nb 101.76(2) . 5_554 ?
Sb Nb Nb 61.08(2) 17_565 5_554 ?
Sb Nb Nb 123.72(2) 3_655 5_554 ?
Sb Nb Nb 145.44(3) 27_455 5_554 ?
Sb Nb Nb 56.981(11) 27_454 5_554 ?
Fe Nb Nb 101.76(2) 17 5 ?
Fe Nb Nb 55.227(12) . 5 ?
Sb Nb Nb 61.08(2) 17_565 5 ?
Sb Nb Nb 123.72(2) 3_655 5 ?
Sb Nb Nb 56.981(11) 27_455 5 ?
Sb Nb Nb 145.44(3) 27_454 5 ?
Nb Nb Nb 110.94(5) 5_554 5 ?
Fe Nb Nb 54.040(13) 17 7_554 ?
Fe Nb Nb 99.48(2) . 7_554 ?
Sb Nb Nb 125.67(2) 17_565 7_554 ?
Sb Nb Nb 59.92(2) 3_655 7_554 ?
Sb Nb Nb 140.56(3) 27_455 7_554 ?
Sb Nb Nb 56.166(17) 27_454 7_554 ?
Nb Nb Nb 65.245(17) 5_554 7_554 ?
Nb Nb Nb 154.104(7) 5 7_554 ?
Fe Nb Nb 99.48(2) 17 7 ?
Fe Nb Nb 54.040(13) . 7 ?
Sb Nb Nb 125.67(2) 17_565 7 ?
Sb Nb Nb 59.92(2) 3_655 7 ?
Sb Nb Nb 56.166(17) 27_455 7 ?
Sb Nb Nb 140.56(3) 27_454 7 ?
Nb Nb Nb 154.104(7) 5_554 7 ?
Nb Nb Nb 65.245(17) 5 7 ?
Nb Nb Nb 106.28(5) 7_554 7 ?
Fe Nb Nb 144.040(13) 17 31 ?
Fe Nb Nb 144.040(13) . 31 ?
Sb Nb Nb 103.55(2) 17_565 31 ?
Sb Nb Nb 56.689(19) 3_655 31 ?
Sb Nb Nb 58.184(13) 27_455 31 ?
Sb Nb Nb 58.184(13) 27_454 31 ?
Nb Nb Nb 113.629(16) 5_554 31 ?
Nb Nb Nb 113.629(16) 5 31 ?
Nb Nb Nb 90.0 7_554 31 ?
Nb Nb Nb 90.0 7 31 ?
Fe Nb Nb 51.377(4) 17 3 ?
Fe Nb Nb 51.377(4) . 3 ?
Sb Nb Nb 54.97(3) 17_565 3 ?
Sb Nb Nb 144.79(3) 3_655 3 ?
Sb Nb Nb 115.14(2) 27_455 3 ?
Sb Nb Nb 115.14(2) 27_454 3 ?
Nb Nb Nb 58.68(3) 5_554 3 ?
Nb Nb Nb 58.68(3) 5 3 ?
Nb Nb Nb 102.690(5) 7_554 3 ?
Nb Nb Nb 102.690(5) 7 3 ?
Nb Nb Nb 158.517(19) 31 3 ?
Pd Pd Pd 180.0 17_566 17_565 ?
Pd Pd Sb 118.920(10) 17_566 17_565 ?
Pd Pd Sb 61.080(10) 17_565 17_565 ?
Pd Pd Sb 118.920(10) 17_566 . ?
Pd Pd Sb 61.080(10) 17_565 . ?
Sb Pd Sb 122.16(2) 17_565 . ?
Pd Pd Sb 61.080(10) 17_566 27_455 ?
Pd Pd Sb 118.920(10) 17_565 27_455 ?
Sb Pd Sb 103.524(9) 17_565 27_455 ?
Sb Pd Sb 103.524(9) . 27_455 ?
Pd Pd Sb 61.080(10) 17_566 11 ?
Pd Pd Sb 118.920(10) 17_565 11 ?
Sb Pd Sb 103.524(9) 17_565 11 ?
Sb Pd Sb 103.524(9) . 11 ?
Sb Pd Sb 122.16(2) 27_455 11 ?
Fe Fe Fe 180.0 17_556 17 ?
Fe Fe Nb 118.025(8) 17_556 17 ?
Fe Fe Nb 61.975(8) 17 17 ?
Fe Fe Nb 61.975(8) 17_556 7 ?
Fe Fe Nb 118.025(8) 17 7 ?
Nb Fe Nb 138.75(3) 17 7 ?
Fe Fe Nb 118.025(8) 17_556 3 ?
Fe Fe Nb 61.975(8) 17 3 ?
Nb Fe Nb 77.246(7) 17 3 ?
Nb Fe Nb 142.28(3) 7 3 ?
Fe Fe Nb 61.975(8) 17_556 23_556 ?
Fe Fe Nb 118.025(8) 17 23_556 ?
Nb Fe Nb 71.92(3) 17 23_556 ?
Nb Fe Nb 123.951(17) 7 23_556 ?
Nb Fe Nb 69.55(2) 3 23_556 ?
Fe Fe Nb 61.975(8) 17_556 21_556 ?
Fe Fe Nb 118.025(8) 17 21_556 ?
Nb Fe Nb 69.55(2) 17 21_556 ?
Nb Fe Nb 77.246(7) 7 21_556 ?
Nb Fe Nb 138.75(3) 3 21_556 ?
Nb Fe Nb 77.246(7) 23_556 21_556 ?
Fe Fe Nb 118.025(8) 17_556 . ?
Fe Fe Nb 61.975(8) 17 . ?
Nb Fe Nb 123.951(17) 17 . ?
Nb Fe Nb 71.92(3) 7 . ?
Nb Fe Nb 77.246(7) 3 . ?
Nb Fe Nb 138.75(3) 23_556 . ?
Nb Fe Nb 142.28(3) 21_556 . ?
Fe Fe Nb 61.975(8) 17_556 5 ?
Fe Fe Nb 118.025(8) 17 5 ?
Nb Fe Nb 142.28(3) 17 5 ?
Nb Fe Nb 77.246(7) 7 5 ?
Nb Fe Nb 71.92(3) 3 5 ?
Nb Fe Nb 77.246(7) 23_556 5 ?
Nb Fe Nb 123.951(17) 21_556 5 ?
Nb Fe Nb 69.55(2) . 5 ?
Fe Fe Nb 118.025(8) 17_556 19 ?
Fe Fe Nb 61.975(8) 17 19 ?
Nb Fe Nb 77.246(7) 17 19 ?
Nb Fe Nb 69.55(2) 7 19 ?
Nb Fe Nb 123.951(17) 3 19 ?
Nb Fe Nb 142.28(3) 23_556 19 ?
Nb Fe Nb 71.92(3) 21_556 19 ?
Nb Fe Nb 77.246(7) . 19 ?
Nb Fe Nb 138.75(3) 5 19 ?
Pd Sb Pd 57.84(2) 17_565 . ?
Pd Sb Nb 78.17(2) 17_565 31 ?
Pd Sb Nb 78.17(2) . 31 ?
Pd Sb Nb 78.17(2) 17_565 17_565 ?
Pd Sb Nb 78.17(2) . 17_565 ?
Nb Sb Nb 152.90(5) 31 17_565 ?
Pd Sb Nb 137.012(11) 17_565 19_565 ?
Pd Sb Nb 137.012(11) . 19_565 ?
Nb Sb Nb 136.86(3) 31 19_565 ?
Nb Sb Nb 70.24(3) 17_565 19_565 ?
Pd Sb Nb 137.012(11) 17_565 13_554 ?
Pd Sb Nb 137.012(11) . 13_554 ?
Nb Sb Nb 70.24(3) 31 13_554 ?
Nb Sb Nb 136.86(3) 17_565 13_554 ?
Nb Sb Nb 66.62(4) 19_565 13_554 ?
Pd Sb Nb 123.98(3) 17_565 11 ?
Pd Sb Nb 75.853(17) . 11 ?
Nb Sb Nb 61.938(18) 31 11 ?
Nb Sb Nb 123.684(12) 17_565 11 ?
Nb Sb Nb 98.01(3) 19_565 11 ?
Nb Sb Nb 63.92(2) 13_554 11 ?
Pd Sb Nb 123.98(3) 17_565 21_566 ?
Pd Sb Nb 75.853(17) . 21_566 ?
Nb Sb Nb 123.684(12) 31 21_566 ?
Nb Sb Nb 61.938(18) 17_565 21_566 ?
Nb Sb Nb 63.92(2) 19_565 21_566 ?
Nb Sb Nb 98.01(3) 13_554 21_566 ?
Nb Sb Nb 63.63(3) 11 21_566 ?
Pd Sb Nb 75.853(17) 17_565 11_554 ?
Pd Sb Nb 123.98(3) . 11_554 ?
Nb Sb Nb 61.938(18) 31 11_554 ?
Nb Sb Nb 123.684(12) 17_565 11_554 ?
Nb Sb Nb 98.01(3) 19_565 11_554 ?
Nb Sb Nb 63.92(2) 13_554 11_554 ?
Nb Sb Nb 112.31(3) 11 11_554 ?
Nb Sb Nb 159.30(4) 21_566 11_554 ?
Pd Sb Nb 75.853(17) 17_565 21_565 ?
Pd Sb Nb 123.98(3) . 21_565 ?
Nb Sb Nb 123.684(12) 31 21_565 ?
Nb Sb Nb 61.938(18) 17_565 21_565 ?
Nb Sb Nb 63.92(2) 19_565 21_565 ?
Nb Sb Nb 98.01(3) 13_554 21_565 ?
Nb Sb Nb 159.30(4) 11 21_565 ?
Nb Sb Nb 112.31(3) 21_566 21_565 ?
Nb Sb Nb 63.63(3) 11_554 21_565 ?

loop_
_geom_bond_atom_site_label_1
_geom_bond_atom_site_label_2
_geom_bond_distance
_geom_bond_site_symmetry_2
_geom_bond_publ_flag
Nb Fe 2.6361(7) 17 ?
Nb Fe 2.6361(7) . ?
Nb Sb 2.8571(8) 17_565 ?
Nb Sb 2.8632(11) 3_655 ?
Nb Sb 2.9826(5) 27_455 ?
Nb Sb 2.9826(5) 27_454 ?
Nb Nb 3.0069(9) 5_554 ?
Nb Nb 3.0069(9) 5 ?
Nb Nb 3.0960(9) 7_554 ?
Nb Nb 3.0960(9) 7 ?
Nb Nb 3.1448(16) 31 ?
Nb Nb 3.2909(11) 3 ?
Pd Pd 2.47715(14) 17_566 ?
Pd Pd 2.47715(15) 17_565 ?
Pd Sb 2.5612(8) 17_565 ?
Pd Sb 2.5612(8) . ?
Pd Sb 2.5612(8) 27_455 ?
Pd Sb 2.5612(8) 11 ?
Fe Fe 2.47715(14) 17_556 ?
Fe Fe 2.47715(15) 17 ?
Fe Nb 2.6361(7) 17 ?
Fe Nb 2.6361(7) 7 ?
Fe Nb 2.6361(7) 3 ?
Fe Nb 2.6361(7) 23_556 ?
Fe Nb 2.6361(7) 21_556 ?
Fe Nb 2.6361(7) 5 ?
Fe Nb 2.6361(7) 19 ?
Sb Pd 2.5612(8) 17_565 ?
Sb Nb 2.8571(8) 31 ?
Sb Nb 2.8571(8) 17_565 ?
Sb Nb 2.8632(11) 19_565 ?
Sb Nb 2.8632(11) 13_554 ?
Sb Nb 2.9826(5) 11 ?
Sb Nb 2.9826(5) 21_566 ?
Sb Nb 2.9826(5) 11_554 ?
Sb Nb 2.9826(5) 21_565 ?
